data_4084152
loop_
_publ_author_name
'Kure, Bunsho'
'Sano, Mikie'
'Nakajima, Takayuki'
'Tanase, Tomoaki'

_publ_section_title
;
 Systematic Heterodinuclear Complexes with MM&#x2032;(\m-meppp) Centers
 That Tune the Properties of a Nesting Hydride (M = Ni, Pd, Pt; M&#x2032;
 = Rh, Ir; H2meppp =meso-1,3-Bis[(mercaptoethyl)phenylphosphino]propane)
;
_journal_issue 15
_journal_name_full Organometallics
_journal_page_first 3950
_journal_paper_doi 10.1021/om500410f
_journal_volume 33
_journal_year 2014
_chemical_formula_moiety 'C29 H39 Cl F6 Ir P3 Pt S2'
_chemical_formula_sum 'C29 H39 Cl F6 Ir P3 Pt S2'
_chemical_formula_weight 1081.42
_space_group_IT_number 33
_symmetry_cell_setting orthorhombic
_symmetry_Int_Tables_number 33
_symmetry_space_group_name_Hall 'P 2c -2n'
_symmetry_space_group_name_H-M 'P n a 21'
_atom_sites_solution_hydrogens geom
_atom_sites_solution_primary direct
_atom_sites_solution_secondary difmap
_cell_angle_alpha 90.0000
_cell_angle_beta 90.0000
_cell_angle_gamma 90.0000
_cell_formula_units_Z 4
_cell_length_a 15.6756(10)
_cell_length_b 17.9295(10)
_cell_length_c 12.2503(8)
_cell_measurement_reflns_used 8424
_cell_measurement_temperature 153
_cell_measurement_theta_max 27.57
_cell_measurement_theta_min 3.09
_cell_volume 3443.0(4)
_computing_cell_refinement CrystalClear
_computing_data_collection 'CrystalClear (Rigaku Inc., 2008)'
_computing_data_reduction CrystalClear
_computing_molecular_graphics 'CrystalStructure 4.0'
_computing_publication_material 'CrystalStructure 4.0 (Rigaku, 2010)'
_computing_structure_refinement 'SHELXL97 (Sheldrick, 2008)'
_computing_structure_solution SIR97
_diffrn_ambient_temperature 153
_diffrn_detector_area_resol_mean 7.111
_diffrn_measured_fraction_theta_full 0.991
_diffrn_measured_fraction_theta_max 0.991
_diffrn_measurement_device_type 'Rigaku Saturn724'
_diffrn_measurement_method \w
_diffrn_radiation_type 'Mo K\a'
_diffrn_radiation_wavelength 0.71075
_diffrn_reflns_av_R_equivalents 0.0529
_diffrn_reflns_limit_h_max 20
_diffrn_reflns_limit_h_min -20
_diffrn_reflns_limit_k_max 23
_diffrn_reflns_limit_k_min -23
_diffrn_reflns_limit_l_max 14
_diffrn_reflns_limit_l_min -15
_diffrn_reflns_number 31398
_diffrn_reflns_theta_full 27.61
_diffrn_reflns_theta_max 27.61
_diffrn_standards_number 0
_exptl_absorpt_coefficient_mu 8.305
_exptl_absorpt_correction_T_max 0.847
_exptl_absorpt_correction_T_min 0.583
_exptl_absorpt_correction_type multi-scan
_exptl_absorpt_process_details 'REQAB (Rigaku, 1998)'
_exptl_crystal_colour yellow
_exptl_crystal_density_diffrn 2.086
_exptl_crystal_density_method 'not measured'
_exptl_crystal_description block
_exptl_crystal_F_000 2064.00
_exptl_crystal_size_max 0.100
_exptl_crystal_size_mid 0.050
_exptl_crystal_size_min 0.020
_refine_diff_density_max 5.150
_refine_diff_density_min -1.450
_refine_ls_abs_structure_details 'Flack, H. D. (1983), Acta Cryst. A39, 876-881.  3594 Friedel Pairs'
_refine_ls_abs_structure_Flack 0.992(15)
_refine_ls_extinction_method none
_refine_ls_goodness_of_fit_ref 1.053
_refine_ls_hydrogen_treatment constr
_refine_ls_number_parameters 388
_refine_ls_number_reflns 7731
_refine_ls_number_restraints 1
_refine_ls_R_factor_gt 0.0659
_refine_ls_shift/su_max 0.001
_refine_ls_structure_factor_coef Fsqd
_refine_ls_weighting_details 'w = 1/[\s^2^(Fo^2^)+(0.1044P)^2^+69.6744P] where P=(Fo^2^+2Fc^2^)/3'
_refine_ls_weighting_scheme calc
_refine_ls_wR_factor_ref 0.1735
_reflns_number_gt 7449
_reflns_number_total 7731
_reflns_threshold_expression F^2^>2.0\s(F^2^)
_cod_data_source_file om500410f_si_002.cif
_cod_data_source_block complex[3c]PF6
_cod_depositor_comments 'Adding full bibliography for 4084138--4084152.cif.'
_cod_database_code 4084152

loop_
_symmetry_equiv_pos_site_id
_symmetry_equiv_pos_as_xyz
1 +X,+Y,+Z
2 1/2-X,1/2+Y,1/2+Z
3 1/2+X,1/2-Y,+Z
4 -X,-Y,1/2+Z

loop_
_atom_site_label
_atom_site_type_symbol
_atom_site_fract_x
_atom_site_fract_y
_atom_site_fract_z
_atom_site_U_iso_or_equiv
_atom_site_adp_type
_atom_site_occupancy
_atom_site_symmetry_multiplicity
_atom_site_calc_flag
_atom_site_refinement_flags
Pt1 Pt 0.62686(3) 0.84513(3) 0.30509(5) 0.02221(14) Uani 1.0 4 d .
Ir1 Ir 0.72835(3) 0.79698(3) 0.07381(5) 0.02387(14) Uani 1.0 4 d .
Cl1 Cl 0.7966(2) 0.73297(18) 0.2268(3) 0.0241(6) Uani 1.0 4 d .
S1 S 0.7127(3) 0.9092(2) 0.1802(3) 0.0289(7) Uani 1.0 4 d .
S2 S 0.5876(3) 0.7748(2) 0.1512(3) 0.0289(7) Uani 1.0 4 d .
P1 P 0.6988(3) 0.8999(3) 0.4401(4) 0.0284(8) Uani 1.0 4 d .
P2 P 0.5610(3) 0.7611(2) 0.4118(4) 0.0285(8) Uani 1.0 4 d .
P3 P 0.5271(3) 0.4519(3) 0.1502(5) 0.0421(10) Uani 1.0 4 d .
F1 F 0.6026(11) 0.4059(12) 0.2047(14) 0.093(6) Uani 1.0 4 d .
F2 F 0.5379(8) 0.4009(7) 0.0436(10) 0.052(3) Uani 1.0 4 d .
F3 F 0.5938(14) 0.5085(9) 0.0994(19) 0.110(8) Uani 1.0 4 d .
F4 F 0.5167(11) 0.5016(9) 0.2581(13) 0.079(5) Uani 1.0 4 d .
F5 F 0.4632(11) 0.3935(9) 0.1989(14) 0.083(5) Uani 1.0 4 d .
F6 F 0.4540(13) 0.4970(13) 0.0949(16) 0.121(9) Uani 1.0 4 d .
C1 C 0.7985(11) 0.7341(9) -0.0544(14) 0.031(4) Uani 1.0 4 d .
C2 C 0.7123(12) 0.7349(10) -0.0771(15) 0.038(4) Uani 1.0 4 d .
C3 C 0.6886(11) 0.8127(11) -0.0940(14) 0.038(4) Uani 1.0 4 d .
C4 C 0.7639(12) 0.8579(10) -0.0742(14) 0.035(4) Uani 1.0 4 d .
C5 C 0.8309(11) 0.8090(9) -0.0459(13) 0.031(3) Uani 1.0 4 d .
C6 C 0.8497(15) 0.6651(10) -0.0272(18) 0.046(5) Uani 1.0 4 d .
C7 C 0.6547(15) 0.6686(13) -0.0990(18) 0.053(5) Uani 1.0 4 d .
C8 C 0.6049(16) 0.8416(12) -0.1348(18) 0.053(6) Uani 1.0 4 d .
C9 C 0.7692(13) 0.9418(11) -0.0820(18) 0.048(5) Uani 1.0 4 d .
C10 C 0.9218(12) 0.8322(12) -0.0266(17) 0.045(5) Uani 1.0 4 d .
C11 C 0.8075(11) 0.9254(10) 0.2679(15) 0.039(4) Uani 1.0 4 d .
C12 C 0.7811(11) 0.9584(10) 0.3788(15) 0.037(4) Uani 1.0 4 d .
C13 C 0.7486(11) 0.8263(12) 0.5218(14) 0.041(4) Uani 1.0 4 d .
C14 C 0.6843(10) 0.7748(8) 0.5764(16) 0.035(3) Uani 1.0 4 d .
C15 C 0.6404(10) 0.7182(10) 0.5004(15) 0.035(4) Uani 1.0 4 d .
C16 C 0.5215(10) 0.6890(8) 0.3157(14) 0.031(3) Uani 1.0 4 d .
C17 C 0.5784(10) 0.6833(8) 0.2182(14) 0.033(4) Uani 1.0 4 d .
C18 C 0.6408(10) 0.9576(8) 0.5383(14) 0.030(3) Uani 1.0 4 d .
C19 C 0.6834(12) 0.9860(10) 0.6298(14) 0.038(4) Uani 1.0 4 d .
C20 C 0.6383(14) 1.0303(10) 0.7044(16) 0.046(5) Uani 1.0 4 d .
C21 C 0.5513(14) 1.0438(11) 0.6875(17) 0.049(5) Uani 1.0 4 d .
C22 C 0.5087(13) 1.0152(10) 0.5944(16) 0.044(5) Uani 1.0 4 d .
C23 C 0.5553(10) 0.9721(10) 0.5206(14) 0.034(4) Uani 1.0 4 d .
C24 C 0.4721(10) 0.7917(8) 0.4954(15) 0.030(4) Uani 1.0 4 d .
C25 C 0.4669(12) 0.7722(11) 0.6102(16) 0.043(4) Uani 1.0 4 d .
C26 C 0.4025(14) 0.8034(13) 0.6718(18) 0.051(5) Uani 1.0 4 d .
C27 C 0.3455(12) 0.8540(11) 0.6251(19) 0.045(5) Uani 1.0 4 d .
C28 C 0.3476(12) 0.8710(12) 0.5133(19) 0.048(5) Uani 1.0 4 d .
C29 C 0.4126(10) 0.8390(10) 0.4499(17) 0.038(4) Uani 1.0 4 d .
H6A H 0.8462 0.6296 -0.0878 0.0556 Uiso 1.0 4 calc R
H6B H 0.8268 0.6420 0.0391 0.0556 Uiso 1.0 4 calc R
H6C H 0.9095 0.6790 -0.0151 0.0556 Uiso 1.0 4 calc R
H7A H 0.6549 0.6355 -0.0353 0.0637 Uiso 1.0 4 calc R
H7B H 0.6756 0.6413 -0.1630 0.0637 Uiso 1.0 4 calc R
H7C H 0.5965 0.6861 -0.1128 0.0637 Uiso 1.0 4 calc R
H8A H 0.5593 0.8258 -0.0852 0.0634 Uiso 1.0 4 calc R
H8B H 0.5940 0.8217 -0.2080 0.0634 Uiso 1.0 4 calc R
H8C H 0.6068 0.8962 -0.1378 0.0634 Uiso 1.0 4 calc R
H9A H 0.8120 0.9557 -0.1366 0.0570 Uiso 1.0 4 calc R
H9B H 0.7855 0.9624 -0.0109 0.0570 Uiso 1.0 4 calc R
H9C H 0.7135 0.9618 -0.1035 0.0570 Uiso 1.0 4 calc R
H10A H 0.9239 0.8681 0.0336 0.0543 Uiso 1.0 4 calc R
H10B H 0.9446 0.8553 -0.0929 0.0543 Uiso 1.0 4 calc R
H10C H 0.9560 0.7883 -0.0079 0.0543 Uiso 1.0 4 calc R
H11A H 0.8379 0.8777 0.2796 0.0466 Uiso 1.0 4 calc R
H11B H 0.8470 0.9602 0.2307 0.0466 Uiso 1.0 4 calc R
H12A H 0.7589 1.0096 0.3685 0.0444 Uiso 1.0 4 calc R
H12B H 0.8312 0.9609 0.4278 0.0444 Uiso 1.0 4 calc R
H13A H 0.7863 0.7963 0.4741 0.0489 Uiso 1.0 4 calc R
H13B H 0.7846 0.8496 0.5787 0.0489 Uiso 1.0 4 calc R
H14A H 0.6397 0.8058 0.6112 0.0415 Uiso 1.0 4 calc R
H14B H 0.7138 0.7469 0.6351 0.0415 Uiso 1.0 4 calc R
H15A H 0.6125 0.6793 0.5453 0.0415 Uiso 1.0 4 calc R
H15B H 0.6843 0.6936 0.4548 0.0415 Uiso 1.0 4 calc R
H16A H 0.5192 0.6401 0.3533 0.0371 Uiso 1.0 4 calc R
H16B H 0.4630 0.7019 0.2919 0.0371 Uiso 1.0 4 calc R
H17A H 0.5546 0.6465 0.1661 0.0392 Uiso 1.0 4 calc R
H17B H 0.6356 0.6659 0.2410 0.0392 Uiso 1.0 4 calc R
H19 H 0.7421 0.9755 0.6411 0.0455 Uiso 1.0 4 calc R
H20 H 0.6665 1.0509 0.7660 0.0550 Uiso 1.0 4 calc R
H21 H 0.5204 1.0725 0.7392 0.0592 Uiso 1.0 4 calc R
H22 H 0.4499 1.0251 0.5826 0.0528 Uiso 1.0 4 calc R
H23 H 0.5280 0.9525 0.4576 0.0407 Uiso 1.0 4 calc R
H25 H 0.5068 0.7388 0.6420 0.0511 Uiso 1.0 4 calc R
H26 H 0.3969 0.7903 0.7466 0.0610 Uiso 1.0 4 calc R
H27 H 0.3042 0.8775 0.6702 0.0534 Uiso 1.0 4 calc R
H28 H 0.3063 0.9031 0.4815 0.0579 Uiso 1.0 4 calc R
H29 H 0.4156 0.8502 0.3742 0.0457 Uiso 1.0 4 calc R

loop_
_atom_site_aniso_label
_atom_site_aniso_U_11
_atom_site_aniso_U_22
_atom_site_aniso_U_33
_atom_site_aniso_U_12
_atom_site_aniso_U_13
_atom_site_aniso_U_23
Pt1 0.0214(3) 0.0228(3) 0.0224(3) -0.00056(16) 0.0009(2) -0.0021(2)
Ir1 0.0236(3) 0.0261(3) 0.0218(3) 0.00104(17) 0.0010(2) -0.0013(2)
Cl1 0.0256(15) 0.0247(15) 0.0221(15) 0.0053(12) -0.0030(12) -0.0014(12)
S1 0.0299(17) 0.0295(17) 0.0273(18) 0.0018(14) 0.0046(14) 0.0018(14)
S2 0.0286(17) 0.0296(17) 0.0284(17) -0.0029(13) -0.0000(14) -0.0024(14)
P1 0.0276(18) 0.0288(17) 0.029(2) 0.0002(14) -0.0019(15) -0.0037(15)
P2 0.0272(17) 0.0289(18) 0.0296(19) 0.0002(14) 0.0027(14) -0.0007(14)
P3 0.042(3) 0.039(3) 0.046(3) 0.0040(18) 0.006(2) -0.0046(19)
F1 0.072(10) 0.142(16) 0.065(10) 0.048(11) -0.015(8) -0.028(10)
F2 0.050(6) 0.066(7) 0.041(6) -0.001(6) 0.002(5) -0.012(5)
F3 0.126(15) 0.065(9) 0.140(18) -0.035(10) 0.079(14) -0.035(11)
F4 0.091(11) 0.073(9) 0.072(10) -0.005(8) 0.030(8) -0.041(8)
F5 0.087(11) 0.078(10) 0.086(11) -0.033(9) 0.037(9) -0.020(9)
F6 0.113(15) 0.155(17) 0.095(14) 0.101(14) 0.023(12) 0.050(13)
C1 0.030(7) 0.033(8) 0.031(8) 0.009(6) 0.009(6) -0.010(6)
C2 0.040(9) 0.044(9) 0.030(8) 0.000(7) 0.005(7) -0.009(7)
C3 0.031(8) 0.053(10) 0.029(9) 0.006(7) 0.000(6) -0.003(7)
C4 0.051(10) 0.035(8) 0.021(8) 0.012(7) 0.006(7) -0.000(6)
C5 0.038(8) 0.033(7) 0.022(7) 0.009(7) 0.007(6) -0.001(6)
C6 0.056(11) 0.037(9) 0.046(12) 0.004(9) 0.022(10) -0.001(8)
C7 0.052(12) 0.066(13) 0.041(11) -0.010(10) -0.000(9) -0.023(10)
C8 0.063(13) 0.053(12) 0.042(12) 0.016(9) -0.033(11) -0.007(9)
C9 0.059(12) 0.035(9) 0.049(11) 0.013(8) 0.017(9) 0.013(8)
C10 0.032(9) 0.060(12) 0.043(11) -0.001(8) -0.000(8) 0.007(9)
C11 0.033(8) 0.045(9) 0.038(9) -0.018(7) 0.008(7) -0.014(7)
C12 0.038(9) 0.038(9) 0.035(9) -0.009(7) 0.001(7) -0.008(7)
C13 0.035(8) 0.061(11) 0.026(8) 0.027(9) -0.011(7) -0.006(8)
C14 0.033(7) 0.039(8) 0.032(8) 0.005(6) -0.009(7) -0.002(8)
C15 0.022(7) 0.040(8) 0.041(9) -0.001(6) -0.003(6) 0.003(7)
C16 0.036(7) 0.029(6) 0.028(8) -0.010(6) 0.007(6) -0.002(6)
C17 0.035(8) 0.020(7) 0.043(9) -0.004(6) 0.009(7) -0.001(6)
C18 0.029(7) 0.024(7) 0.038(8) 0.003(6) 0.002(6) -0.005(6)
C19 0.043(9) 0.040(9) 0.031(9) 0.012(7) -0.004(7) 0.003(7)
C20 0.063(12) 0.036(9) 0.038(10) 0.009(8) -0.015(8) -0.013(8)
C21 0.060(12) 0.045(10) 0.043(10) 0.014(9) 0.001(9) -0.016(8)
C22 0.052(10) 0.037(9) 0.043(11) 0.015(8) 0.016(8) -0.009(7)
C23 0.029(7) 0.042(9) 0.030(8) -0.002(7) 0.004(6) -0.008(7)
C24 0.026(7) 0.022(7) 0.043(9) -0.001(5) 0.001(6) -0.002(6)
C25 0.037(9) 0.046(10) 0.045(10) 0.002(8) 0.006(7) -0.004(8)
C26 0.043(11) 0.072(14) 0.038(11) -0.014(9) 0.012(9) -0.004(9)
C27 0.030(9) 0.040(9) 0.063(13) -0.005(7) 0.009(8) -0.022(9)
C28 0.033(9) 0.047(10) 0.065(14) -0.004(8) 0.001(9) 0.009(10)
C29 0.023(8) 0.047(10) 0.044(10) 0.000(7) 0.004(7) -0.009(8)

loop_
_atom_type_symbol
_atom_type_description
_atom_type_scat_dispersion_real
_atom_type_scat_dispersion_imag
_atom_type_scat_source
C C 0.0033 0.0016
;
International Tables for Crystallography
(1992, Vol. C, Tables 4.2.6.8 and 6.1.1.4)
;
H H 0.0000 0.0000
;
International Tables for Crystallography
(1992, Vol. C, Table 6.1.1.4)
;
Cl Cl 0.1484 0.1585
;
International Tables for Crystallography
(1992, Vol. C, Tables 4.2.6.8 and 6.1.1.4)
;
F F 0.0171 0.0103
;
International Tables for Crystallography
(1992, Vol. C, Tables 4.2.6.8 and 6.1.1.4)
;
Ir Ir -1.4442 7.9887
;
International Tables for Crystallography
(1992, Vol. C, Tables 4.2.6.8 and 6.1.1.4)
;
P P 0.1023 0.0942
;
International Tables for Crystallography
(1992, Vol. C, Tables 4.2.6.8 and 6.1.1.4)
;
Pt Pt -1.7033 8.3905
;
International Tables for Crystallography
(1992, Vol. C, Tables 4.2.6.8 and 6.1.1.4)
;
S S 0.1246 0.1234
;
International Tables for Crystallography
(1992, Vol. C, Tables 4.2.6.8 and 6.1.1.4)
;

loop_
_geom_angle_atom_site_label_1
_geom_angle_atom_site_label_2
_geom_angle_atom_site_label_3
_geom_angle
_geom_angle_publ_flag
S1 Pt1 S2 83.64(13) yes
S1 Pt1 P1 88.73(14) yes
S1 Pt1 P2 167.01(14) yes
S2 Pt1 P1 164.53(14) yes
S2 Pt1 P2 89.24(14) yes
P1 Pt1 P2 95.53(15) yes
Cl1 Ir1 S1 91.24(12) yes
Cl1 Ir1 S2 91.25(12) yes
Cl1 Ir1 C1 95.0(5) yes
Cl1 Ir1 C2 117.6(5) yes
Cl1 Ir1 C3 156.1(5) yes
Cl1 Ir1 C4 139.3(5) yes
Cl1 Ir1 C5 103.8(5) yes
S1 Ir1 S2 80.42(13) yes
S1 Ir1 C1 148.8(5) yes
S1 Ir1 C2 151.2(5) yes
S1 Ir1 C3 112.1(5) yes
S1 Ir1 C4 93.3(5) yes
S1 Ir1 C5 110.8(5) yes
S2 Ir1 C1 129.8(5) yes
S2 Ir1 C2 98.2(5) yes
S2 Ir1 C3 97.5(5) yes
S2 Ir1 C4 129.4(5) yes
S2 Ir1 C5 160.7(5) yes
C1 Ir1 C2 36.6(7) yes
C1 Ir1 C3 62.5(7) yes
C1 Ir1 C4 62.7(6) yes
C1 Ir1 C5 38.1(6) yes
C2 Ir1 C3 39.3(7) yes
C2 Ir1 C4 65.2(7) yes
C2 Ir1 C5 64.2(7) yes
C3 Ir1 C4 38.9(7) yes
C3 Ir1 C5 64.0(6) yes
C4 Ir1 C5 37.7(7) yes
Pt1 S1 Ir1 90.14(13) yes
Pt1 S1 C11 99.2(6) yes
Ir1 S1 C11 111.3(6) yes
Pt1 S2 Ir1 89.29(13) yes
Pt1 S2 C17 98.1(6) yes
Ir1 S2 C17 113.0(6) yes
Pt1 P1 C12 107.8(6) yes
Pt1 P1 C13 107.7(6) yes
Pt1 P1 C18 119.0(6) yes
C12 P1 C13 109.8(8) yes
C12 P1 C18 107.3(8) yes
C13 P1 C18 105.1(8) yes
Pt1 P2 C15 108.4(6) yes
Pt1 P2 C16 104.6(6) yes
Pt1 P2 C24 118.6(5) yes
C15 P2 C16 108.2(8) yes
C15 P2 C24 108.4(8) yes
C16 P2 C24 108.2(7) yes
F1 P3 F2 88.1(8) yes
F1 P3 F3 90.4(11) yes
F1 P3 F4 91.0(9) yes
F1 P3 F5 88.3(10) yes
F1 P3 F6 179.0(10) yes
F2 P3 F3 88.6(9) yes
F2 P3 F4 179.0(8) yes
F2 P3 F5 89.9(8) yes
F2 P3 F6 91.2(9) yes
F3 P3 F4 92.0(10) yes
F3 P3 F5 178.0(10) yes
F3 P3 F6 88.9(11) yes
F4 P3 F5 89.5(9) yes
F4 P3 F6 89.7(10) yes
F5 P3 F6 92.4(10) yes
Ir1 C1 C2 69.7(10) yes
Ir1 C1 C5 69.5(9) yes
Ir1 C1 C6 121.4(13) yes
C2 C1 C5 110.6(15) yes
C2 C1 C6 125.0(16) yes
C5 C1 C6 124.0(15) yes
Ir1 C2 C1 73.7(10) yes
Ir1 C2 C3 70.1(10) yes
Ir1 C2 C7 128.4(13) yes
C1 C2 C3 106.7(15) yes
C1 C2 C7 127.6(17) yes
C3 C2 C7 125.0(17) yes
Ir1 C3 C2 70.6(10) yes
Ir1 C3 C4 71.4(10) yes
Ir1 C3 C8 127.9(13) yes
C2 C3 C4 107.7(15) yes
C2 C3 C8 127.0(17) yes
C4 C3 C8 125.1(17) yes
Ir1 C4 C3 69.7(10) yes
Ir1 C4 C5 71.1(10) yes
Ir1 C4 C9 124.3(13) yes
C3 C4 C5 107.4(15) yes
C3 C4 C9 126.2(17) yes
C5 C4 C9 126.4(16) yes
Ir1 C5 C1 72.4(9) yes
Ir1 C5 C4 71.3(10) yes
Ir1 C5 C10 128.2(12) yes
C1 C5 C4 107.4(15) yes
C1 C5 C10 127.2(15) yes
C4 C5 C10 124.9(16) yes
S1 C11 C12 110.8(12) yes
P1 C12 C11 109.5(12) yes
P1 C13 C14 113.3(12) yes
C13 C14 C15 115.5(15) yes
P2 C15 C14 112.8(12) yes
P2 C16 C17 110.8(11) yes
S2 C17 C16 110.1(10) yes
P1 C18 C19 119.6(12) yes
P1 C18 C23 119.0(13) yes
C19 C18 C23 121.3(15) yes
C18 C19 C20 119.1(17) yes
C19 C20 C21 119.6(18) yes
C20 C21 C22 121.0(19) yes
C21 C22 C23 118.3(18) yes
C18 C23 C22 120.7(16) yes
P2 C24 C25 121.1(12) yes
P2 C24 C29 118.5(14) yes
C25 C24 C29 120.1(16) yes
C24 C25 C26 118.3(17) yes
C25 C26 C27 121(2) yes
C26 C27 C28 121.7(19) yes
C27 C28 C29 118.0(18) yes
C24 C29 C28 121.2(19) yes
C1 C6 H6A 109.475 no
C1 C6 H6B 109.472 no
C1 C6 H6C 109.475 no
H6A C6 H6B 109.471 no
H6A C6 H6C 109.471 no
H6B C6 H6C 109.463 no
C2 C7 H7A 109.467 no
C2 C7 H7B 109.481 no
C2 C7 H7C 109.468 no
H7A C7 H7B 109.473 no
H7A C7 H7C 109.467 no
H7B C7 H7C 109.472 no
C3 C8 H8A 109.474 no
C3 C8 H8B 109.463 no
C3 C8 H8C 109.475 no
H8A C8 H8B 109.478 no
H8A C8 H8C 109.471 no
H8B C8 H8C 109.466 no
C4 C9 H9A 109.474 no
C4 C9 H9B 109.476 no
C4 C9 H9C 109.478 no
H9A C9 H9B 109.461 no
H9A C9 H9C 109.465 no
H9B C9 H9C 109.474 no
C5 C10 H10A 109.467 no
C5 C10 H10B 109.466 no
C5 C10 H10C 109.472 no
H10A C10 H10B 109.472 no
H10A C10 H10C 109.480 no
H10B C10 H10C 109.470 no
S1 C11 H11A 109.477 no
S1 C11 H11B 109.484 no
C12 C11 H11A 109.471 no
C12 C11 H11B 109.470 no
H11A C11 H11B 108.054 no
P1 C12 H12A 109.773 no
P1 C12 H12B 109.772 no
C11 C12 H12A 109.769 no
C11 C12 H12B 109.775 no
H12A C12 H12B 108.236 no
P1 C13 H13A 108.918 no
P1 C13 H13B 108.917 no
C14 C13 H13A 108.910 no
C14 C13 H13B 108.910 no
H13A C13 H13B 107.736 no
C13 C14 H14A 108.415 no
C13 C14 H14B 108.410 no
C15 C14 H14A 108.403 no
C15 C14 H14B 108.406 no
H14A C14 H14B 107.471 no
P2 C15 H15A 109.024 no
P2 C15 H15B 109.026 no
C14 C15 H15A 109.022 no
C14 C15 H15B 109.020 no
H15A C15 H15B 107.807 no
P2 C16 H16A 109.488 no
P2 C16 H16B 109.478 no
C17 C16 H16A 109.479 no
C17 C16 H16B 109.477 no
H16A C16 H16B 108.060 no
S2 C17 H17A 109.648 no
S2 C17 H17B 109.651 no
C16 C17 H17A 109.641 no
C16 C17 H17B 109.647 no
H17A C17 H17B 108.151 no
C18 C19 H19 120.452 no
C20 C19 H19 120.453 no
C19 C20 H20 120.217 no
C21 C20 H20 120.222 no
C20 C21 H21 119.488 no
C22 C21 H21 119.490 no
C21 C22 H22 120.833 no
C23 C22 H22 120.846 no
C18 C23 H23 119.676 no
C22 C23 H23 119.673 no
C24 C25 H25 120.857 no
C26 C25 H25 120.854 no
C25 C26 H26 119.749 no
C27 C26 H26 119.735 no
C26 C27 H27 119.130 no
C28 C27 H27 119.150 no
C27 C28 H28 121.018 no
C29 C28 H28 121.017 no
C24 C29 H29 119.377 no
C28 C29 H29 119.397 no

loop_
_geom_bond_atom_site_label_1
_geom_bond_atom_site_label_2
_geom_bond_distance
_geom_bond_publ_flag
Pt1 S1 2.339(4) yes
Pt1 S2 2.350(4) yes
Pt1 P1 2.230(4) yes
Pt1 P2 2.246(4) yes
Ir1 Cl1 2.444(4) yes
Ir1 S1 2.409(4) yes
Ir1 S2 2.434(4) yes
Ir1 C1 2.224(16) yes
Ir1 C2 2.173(18) yes
Ir1 C3 2.166(17) yes
Ir1 C4 2.189(17) yes
Ir1 C5 2.186(16) yes
S1 C11 1.856(18) yes
S2 C17 1.840(16) yes
P1 C12 1.823(18) yes
P1 C13 1.830(19) yes
P1 C18 1.829(16) yes
P2 C15 1.822(17) yes
P2 C16 1.855(16) yes
P2 C24 1.815(17) yes
P3 F1 1.589(19) yes
P3 F2 1.602(13) yes
P3 F3 1.59(2) yes
P3 F4 1.603(16) yes
P3 F5 1.567(17) yes
P3 F6 1.56(2) yes
C1 C2 1.38(3) yes
C1 C5 1.44(3) yes
C1 C6 1.51(3) yes
C2 C3 1.46(3) yes
C2 C7 1.52(3) yes
C3 C4 1.45(3) yes
C3 C8 1.50(3) yes
C4 C5 1.41(3) yes
C4 C9 1.51(3) yes
C5 C10 1.50(3) yes
C11 C12 1.54(3) yes
C13 C14 1.52(3) yes
C14 C15 1.54(3) yes
C16 C17 1.49(3) yes
C18 C19 1.40(3) yes
C18 C23 1.38(3) yes
C19 C20 1.40(3) yes
C20 C21 1.40(3) yes
C21 C22 1.42(3) yes
C22 C23 1.40(3) yes
C24 C25 1.45(3) yes
C24 C29 1.38(3) yes
C25 C26 1.38(3) yes
C26 C27 1.40(3) yes
C27 C28 1.40(4) yes
C28 C29 1.40(3) yes
C6 H6A 0.980 no
C6 H6B 0.980 no
C6 H6C 0.980 no
C7 H7A 0.980 no
C7 H7B 0.980 no
C7 H7C 0.980 no
C8 H8A 0.980 no
C8 H8B 0.980 no
C8 H8C 0.980 no
C9 H9A 0.980 no
C9 H9B 0.980 no
C9 H9C 0.980 no
C10 H10A 0.980 no
C10 H10B 0.980 no
C10 H10C 0.980 no
C11 H11A 0.990 no
C11 H11B 0.990 no
C12 H12A 0.990 no
C12 H12B 0.990 no
C13 H13A 0.990 no
C13 H13B 0.990 no
C14 H14A 0.990 no
C14 H14B 0.990 no
C15 H15A 0.990 no
C15 H15B 0.990 no
C16 H16A 0.990 no
C16 H16B 0.990 no
C17 H17A 0.990 no
C17 H17B 0.990 no
C19 H19 0.950 no
C20 H20 0.950 no
C21 H21 0.950 no
C22 H22 0.950 no
C23 H23 0.950 no
C25 H25 0.950 no
C26 H26 0.950 no
C27 H27 0.950 no
C28 H28 0.950 no
C29 H29 0.950 no

loop_
_geom_contact_atom_site_label_1
_geom_contact_atom_site_label_2
_geom_contact_distance
_geom_contact_publ_flag
_geom_contact_site_symmetry_2
Pt1 Cl1 3.471(4) no .
Cl1 C6 3.44(3) no .
Cl1 C11 3.491(19) no .
Cl1 C17 3.537(16) no .
S1 C9 3.38(3) no .
P1 C15 3.463(18) no .
P2 C13 3.439(18) no .
C6 C7 3.18(4) no .
C6 C10 3.20(3) no .
C7 C8 3.23(3) no .
C8 C9 3.21(3) no .
C9 C10 3.17(3) no .
C12 C19 3.47(3) no .
C13 C19 3.32(3) no .
C14 C18 3.38(2) no .
C14 C24 3.48(3) no .
C14 C25 3.43(3) no .
C15 C25 3.18(3) no .
C16 C29 3.59(3) no .
C18 C21 2.77(3) no .
C19 C22 2.82(3) no .
C20 C23 2.80(3) no .
C23 C24 3.50(3) no .
C23 C29 3.38(3) no .
C24 C27 2.78(3) no .
C25 C28 2.84(3) no .
C26 C29 2.80(3) no .
Cl1 C29 3.527(19) no 3_565
F1 C4 3.53(3) no 2_645
F1 C9 3.36(3) no 2_645
F1 C10 3.57(3) no 2_645
F1 C13 3.54(3) no 2_644
F1 C25 3.57(3) no 4_664
F2 C15 3.56(2) no 4_664
F2 C16 3.36(2) no 4_664
F2 C24 3.507(19) no 4_664
F2 C25 3.21(3) no 4_664
F3 C12 3.46(3) no 2_644
F3 C17 3.46(3) no .
F3 C19 3.54(3) no 2_644
F4 C11 3.53(3) no 3_465
F4 C16 3.43(2) no .
F4 C17 3.43(3) no .
F5 C7 3.28(3) no 4_665
F5 C15 3.54(3) no 4_664
F5 C25 3.35(3) no 4_664
F6 C10 3.44(3) no 3_465
F6 C11 3.42(3) no 3_465
C4 F1 3.53(3) no 2_654
C7 F5 3.28(3) no 4_664
C9 F1 3.36(3) no 2_654
C10 F1 3.57(3) no 2_654
C10 F6 3.44(3) no 3_565
C11 F4 3.53(3) no 3_565
C11 F6 3.42(3) no 3_565
C12 F3 3.46(3) no 2_655
C13 F1 3.54(3) no 2_655
C14 C27 3.47(3) no 3_565
C15 F2 3.56(2) no 4_665
C15 F5 3.54(3) no 4_665
C16 F2 3.36(2) no 4_665
C16 F4 3.43(2) no .
C17 F3 3.46(3) no .
C17 F4 3.43(3) no .
C19 F3 3.54(3) no 2_655
C24 F2 3.507(19) no 4_665
C25 F1 3.57(3) no 4_665
C25 F2 3.21(3) no 4_665
C25 F5 3.35(3) no 4_665
C27 C14 3.47(3) no 3_465
C29 Cl1 3.527(19) no 3_465
Pt1 H11A 3.3735 no .
Pt1 H13A 3.3613 no .
Pt1 H15B 3.3995 no .
Pt1 H17B 3.3115 no .
Pt1 H23 3.0981 no .
Pt1 H29 3.4186 no .
Ir1 H6B 3.2061 no .
Ir1 H7A 3.3912 no .
Ir1 H8A 3.3294 no .
Ir1 H9B 3.2669 no .
Ir1 H10A 3.3567 no .
Ir1 H11A 3.3761 no .
Ir1 H17B 3.4401 no .
Cl1 H6B 2.8577 no .
Cl1 H6C 3.5844 no .
Cl1 H11A 2.7510 no .
Cl1 H13A 3.2396 no .
Cl1 H15B 3.3766 no .
Cl1 H17B 2.8021 no .
S1 H9B 2.7727 no .
S1 H12A 3.0147 no .
S2 H7A 3.5465 no .
S2 H8A 3.0688 no .
S2 H16B 2.9157 no .
P1 H11A 2.9626 no .
P1 H14A 2.8459 no .
P1 H19 2.8914 no .
P1 H23 2.8471 no .
P2 H14A 2.8518 no .
P2 H17B 2.9422 no .
P2 H23 3.5162 no .
P2 H25 2.9731 no .
P2 H29 2.8218 no .
C1 H7A 2.8722 no .
C1 H7B 2.8712 no .
C1 H7C 3.3579 no .
C1 H10A 3.2867 no .
C1 H10B 3.1923 no .
C1 H10C 2.7138 no .
C2 H6A 2.8257 no .
C2 H6B 2.8324 no .
C2 H6C 3.3374 no .
C2 H8A 2.9008 no .
C2 H8B 2.9034 no .
C2 H8C 3.4135 no .
C3 H7A 3.3001 no .
C3 H7B 3.1927 no .
C3 H7C 2.6999 no .
C3 H9A 3.2537 no .
C3 H9B 3.2476 no .
C3 H9C 2.7055 no .
C4 H8A 3.2611 no .
C4 H8B 3.1932 no .
C4 H8C 2.6728 no .
C4 H10A 2.8411 no .
C4 H10B 2.8428 no .
C4 H10C 3.3598 no .
C5 H6A 3.2649 no .
C5 H6B 3.1696 no .
C5 H6C 2.6626 no .
C5 H9A 2.8708 no .
C5 H9B 2.8737 no .
C5 H9C 3.3761 no .
C6 H7A 3.1020 no .
C6 H7B 3.2246 no .
C6 H10C 2.7757 no .
C7 H6A 3.0841 no .
C7 H6B 3.2191 no .
C7 H8A 3.1952 no .
C7 H8B 3.1983 no .
C8 H7C 2.8040 no .
C8 H9C 2.7734 no .
C9 H8C 2.7602 no .
C9 H10A 3.1041 no .
C9 H10B 3.1604 no .
C10 H6C 2.7568 no .
C10 H9A 3.1112 no .
C10 H9B 3.1706 no .
C11 H9B 3.4955 no .
C11 H10A 3.5527 no .
C11 H13A 3.4426 no .
C12 H13A 3.1323 no .
C12 H13B 3.1304 no .
C12 H19 3.2851 no .
C13 H11A 3.4068 no .
C13 H12B 2.9703 no .
C13 H15A 3.4031 no .
C13 H15B 2.7123 no .
C13 H19 3.0498 no .
C14 H25 2.9665 no .
C15 H13A 2.7001 no .
C15 H13B 3.4028 no .
C15 H16A 2.9699 no .
C15 H17B 3.3148 no .
C15 H25 2.7446 no .
C16 H15A 3.1583 no .
C16 H15B 3.0693 no .
C16 H29 3.4101 no .
C17 H7A 3.4379 no .
C17 H15B 3.3454 no .
C18 H12A 2.9370 no .
C18 H12B 3.2789 no .
C18 H13B 3.0128 no .
C18 H14A 2.8648 no .
C18 H20 3.2768 no .
C18 H22 3.2724 no .
C19 H12A 3.4384 no .
C19 H12B 3.4203 no .
C19 H13B 2.9817 no .
C19 H14A 3.3116 no .
C19 H21 3.2755 no .
C19 H23 3.2780 no .
C20 H22 3.3093 no .
C21 H19 3.2811 no .
C21 H23 3.2774 no .
C22 H20 3.3080 no .
C23 H14A 3.4449 no .
C23 H19 3.2800 no .
C23 H21 3.2729 no .
C23 H29 3.5758 no .
C24 H14A 2.9961 no .
C24 H15A 3.0456 no .
C24 H16A 3.3107 no .
C24 H16B 2.9710 no .
C24 H23 3.0489 no .
C24 H26 3.2958 no .
C24 H28 3.2826 no .
C25 H14A 2.7745 no .
C25 H15A 2.9349 no .
C25 H27 3.2579 no .
C25 H29 3.3112 no .
C26 H28 3.3027 no .
C27 H22 3.5154 no .
C27 H25 3.2721 no .
C27 H29 3.2651 no .
C28 H22 3.3056 no .
C28 H23 3.2557 no .
C28 H26 3.2954 no .
C29 H16B 3.2276 no .
C29 H23 2.7242 no .
C29 H25 3.3101 no .
C29 H27 3.2628 no .
H6A H7A 3.0686 no .
H6A H7B 2.8352 no .
H6A H10C 3.4658 no .
H6B H7A 2.8473 no .
H6B H7B 3.4269 no .
H6B H10C 3.3627 no .
H6C H10A 3.4505 no .
H6C H10B 3.3470 no .
H6C H10C 2.0924 no .
H7A H17A 2.9323 no .
H7A H17B 3.4417 no .
H7B H8B 3.5218 no .
H7C H8A 2.5934 no .
H7C H8B 2.6975 no .
H7C H17A 3.5499 no .
H8A H9C 3.4418 no .
H8B H9C 3.3849 no .
H8C H9A 3.3896 no .
H8C H9B 3.4168 no .
H8C H9C 2.0887 no .
H9A H10A 3.1450 no .
H9A H10B 2.8013 no .
H9B H10A 2.8044 no .
H9B H10B 3.3049 no .
H9B H11B 3.1129 no .
H10A H11A 3.3060 no .
H10A H11B 3.1633 no .
H11A H12A 2.8832 no .
H11A H12B 2.3515 no .
H11A H13A 2.9085 no .
H11B H12A 2.3544 no .
H11B H12B 2.4267 no .
H12A H19 3.4048 no .
H12B H13A 3.0863 no .
H12B H13B 2.8164 no .
H12B H19 2.9750 no .
H13A H14A 2.8518 no .
H13A H14B 2.4421 no .
H13A H15A 3.5466 no .
H13A H15B 2.4507 no .
H13B H14A 2.4368 no .
H13B H14B 2.2582 no .
H13B H15B 3.5508 no .
H13B H19 2.4741 no .
H14A H15A 2.4447 no .
H14A H15B 2.8655 no .
H14A H19 3.4603 no .
H14A H25 2.4337 no .
H14B H15A 2.2804 no .
H14B H15B 2.4512 no .
H14B H25 3.2485 no .
H15A H16A 2.8575 no .
H15A H25 2.2992 no .
H15B H16A 3.0264 no .
H15B H17B 2.7731 no .
H16A H17A 2.3618 no .
H16A H17B 2.3306 no .
H16B H17A 2.3289 no .
H16B H17B 2.8506 no .
H16B H29 2.9400 no .
H19 H20 2.3610 no .
H20 H21 2.3452 no .
H21 H22 2.3719 no .
H22 H23 2.3531 no .
H22 H28 3.3740 no .
H23 H28 3.5984 no .
H23 H29 2.7403 no .
H25 H26 2.3373 no .
H26 H27 2.3315 no .
H27 H28 2.3563 no .
H28 H29 2.3590 no .
Pt1 H21 2.8566 no 4_674
Cl1 H16B 2.9666 no 3_565
Cl1 H20 3.3491 no 2_644
Cl1 H29 2.9942 no 3_565
S1 H22 3.0529 no 4_674
S2 H6C 3.5541 no 3_465
S2 H10C 3.0549 no 3_465
S2 H21 3.3937 no 4_674
P3 H11B 3.3803 no 3_465
P3 H12B 3.5188 no 2_644
P3 H13B 3.5833 no 2_644
P3 H15A 3.4602 no 4_664
P3 H17A 3.5222 no .
P3 H25 3.4606 no 4_664
F1 H9A 2.5241 no 2_645
F1 H10B 2.7422 no 2_645
F1 H13B 2.5546 no 2_644
F1 H19 2.8442 no 2_644
F1 H25 3.2025 no 4_664
F1 H26 3.5549 no 4_664
F2 H12B 2.7159 no 2_644
F2 H13A 3.4407 no 2_644
F2 H13B 2.9615 no 2_644
F2 H15A 2.7627 no 4_664
F2 H16A 2.6043 no 4_664
F2 H16B 3.5924 no 4_664
F2 H25 2.8671 no 4_664
F3 H7A 2.9696 no .
F3 H10A 3.5540 no 3_465
F3 H12B 2.5559 no 2_644
F3 H13B 3.4374 no 2_644
F3 H17A 2.6768 no .
F3 H17B 3.3753 no .
F3 H19 2.6880 no 2_644
F4 H9A 3.0913 no 2_645
F4 H10B 3.2532 no 2_645
F4 H11A 3.5506 no 3_465
F4 H11B 2.7661 no 3_465
F4 H16A 2.7435 no .
F4 H17A 2.8940 no .
F4 H17B 3.4916 no .
F5 H7B 2.8259 no 4_665
F5 H7C 2.8694 no 4_665
F5 H10B 3.0104 no 2_645
F5 H11B 3.2167 no 3_465
F5 H15A 2.5797 no 4_664
F5 H25 2.5162 no 4_664
F6 H9B 3.0311 no 3_465
F6 H10A 2.5752 no 3_465
F6 H10B 3.5108 no 3_465
F6 H11B 2.4836 no 3_465
F6 H15A 3.3844 no 4_664
F6 H17A 3.2302 no .
C1 H26 2.9180 no 3_564
C2 H14B 3.5322 no 1_554
C3 H14B 3.5441 no 1_554
C5 H26 3.2713 no 3_564
C6 H8A 3.3651 no 3_565
C6 H12A 3.5087 no 2_644
C6 H26 2.9776 no 3_564
C7 H10B 3.3223 no 3_465
C7 H10C 3.3986 no 3_465
C7 H12A 3.1805 no 2_644
C8 H6C 3.4166 no 3_465
C8 H14A 3.2236 no 1_554
C9 H19 3.4715 no 1_554
C9 H20 3.1448 no 1_554
C9 H28 3.1203 no 4_674
C10 H7C 2.9537 no 3_565
C10 H17A 3.1709 no 3_565
C10 H26 3.5630 no 3_564
C11 H16B 3.3516 no 3_565
C12 H7A 3.4926 no 2_655
C12 H7B 3.3892 no 2_655
C14 H8B 3.1128 no 1_556
C14 H27 3.5089 no 3_565
C15 H28 3.3979 no 3_565
C16 H11A 3.1474 no 3_465
C17 H10A 3.4383 no 3_465
C17 H10C 3.4069 no 3_465
C18 H6A 3.4560 no 2_655
C18 H6B 3.3454 no 2_655
C19 H6B 3.0136 no 2_655
C19 H8C 3.4854 no 1_556
C19 H9A 3.5424 no 1_556
C19 H9C 3.3292 no 1_556
C20 H6B 2.9005 no 2_655
C20 H8C 3.1248 no 1_556
C20 H9C 2.9043 no 1_556
C20 H29 3.1033 no 4_675
C21 H6B 3.1712 no 2_655
C21 H6C 3.5237 no 2_655
C21 H8C 3.5128 no 1_556
C21 H23 3.5359 no 4_675
C21 H29 3.0181 no 4_675
C22 H6B 3.5048 no 2_655
C22 H6C 3.4751 no 2_655
C23 H6A 3.4829 no 2_655
C23 H6B 3.5711 no 2_655
C24 H13A 3.3229 no 3_465
C25 H8B 3.1182 no 1_556
C25 H13A 3.5074 no 3_465
C26 H6A 3.3008 no 3_466
C26 H8B 3.3597 no 1_556
C26 H13A 3.5181 no 3_465
C26 H13B 3.4986 no 3_465
C26 H14B 3.1258 no 3_465
C27 H6A 3.5293 no 3_466
C27 H13A 3.3973 no 3_465
C27 H14B 2.7483 no 3_465
C27 H15B 3.3861 no 3_465
C28 H9C 3.4567 no 4_675
C28 H13A 3.1857 no 3_465
C28 H14B 3.3312 no 3_465
C28 H15B 2.8996 no 3_465
C28 H20 3.3448 no 4_674
C29 H13A 3.1458 no 3_465
C29 H20 3.2406 no 4_674
C29 H21 3.2055 no 4_674
H6A C18 3.4560 no 2_644
H6A C23 3.4829 no 2_644
H6A C26 3.3008 no 3_564
H6A C27 3.5293 no 3_564
H6A H8A 3.4353 no 3_565
H6A H12A 2.7628 no 2_644
H6A H26 2.6089 no 3_564
H6A H27 3.0396 no 3_564
H6B C18 3.3454 no 2_644
H6B C19 3.0136 no 2_644
H6B C20 2.9005 no 2_644
H6B C21 3.1712 no 2_644
H6B C22 3.5048 no 2_644
H6B C23 3.5711 no 2_644
H6B H12A 3.4369 no 2_644
H6B H19 3.4123 no 2_644
H6B H20 3.2250 no 2_644
H6C S2 3.5541 no 3_565
H6C C8 3.4166 no 3_565
H6C C21 3.5237 no 2_644
H6C C22 3.4751 no 2_644
H6C H8A 2.5022 no 3_565
H6C H26 2.9768 no 3_564
H7A F3 2.9696 no .
H7A C12 3.4926 no 2_644
H7A H10B 3.3748 no 3_465
H7A H10C 3.4212 no 3_465
H7A H12A 2.8818 no 2_644
H7A H12B 3.1703 no 2_644
H7B F5 2.8259 no 4_664
H7B C12 3.3892 no 2_644
H7B H11B 3.5174 no 2_644
H7B H12A 2.6039 no 2_644
H7B H12B 3.4228 no 2_644
H7B H14B 3.1724 no 1_554
H7B H27 2.8907 no 3_564
H7C F5 2.8694 no 4_664
H7C C10 2.9537 no 3_465
H7C H10A 3.3880 no 3_465
H7C H10B 2.5055 no 3_465
H7C H10C 2.5910 no 3_465
H7C H25 3.4486 no 1_554
H8A C6 3.3651 no 3_465
H8A H6A 3.4353 no 3_465
H8A H6C 2.5022 no 3_465
H8A H10C 2.7751 no 3_465
H8A H22 3.3765 no 4_674
H8A H26 3.3359 no 1_554
H8B C14 3.1128 no 1_554
H8B C25 3.1182 no 1_554
H8B C26 3.3597 no 1_554
H8B H14A 2.3453 no 1_554
H8B H14B 3.0034 no 1_554
H8B H25 2.7308 no 1_554
H8B H26 3.1894 no 1_554
H8C C19 3.4854 no 1_554
H8C C20 3.1248 no 1_554
H8C C21 3.5128 no 1_554
H8C H14A 3.5139 no 1_554
H8C H20 3.1570 no 1_554
H8C H22 3.1734 no 4_674
H9A F1 2.5241 no 2_654
H9A F4 3.0913 no 2_654
H9A C19 3.5424 no 1_554
H9A H19 2.9563 no 1_554
H9A H20 3.0896 no 1_554
H9A H28 3.4561 no 4_674
H9B F6 3.0311 no 3_565
H9B H28 2.8096 no 4_674
H9C C19 3.3292 no 1_554
H9C C20 2.9043 no 1_554
H9C C28 3.4567 no 4_674
H9C H19 3.1698 no 1_554
H9C H20 2.3772 no 1_554
H9C H22 3.4373 no 4_674
H9C H28 2.6541 no 4_674
H10A F3 3.5540 no 3_565
H10A F6 2.5752 no 3_565
H10A C17 3.4383 no 3_565
H10A H7C 3.3880 no 3_565
H10A H16B 3.4583 no 3_565
H10A H17A 2.6269 no 3_565
H10B F1 2.7422 no 2_654
H10B F4 3.2532 no 2_654
H10B F5 3.0105 no 2_654
H10B F6 3.5108 no 3_565
H10B C7 3.3223 no 3_565
H10B H7A 3.3748 no 3_565
H10B H7C 2.5055 no 3_565
H10B H26 3.3524 no 3_564
H10C S2 3.0549 no 3_565
H10C C7 3.3986 no 3_565
H10C C17 3.4069 no 3_565
H10C H7A 3.4212 no 3_565
H10C H7C 2.5910 no 3_565
H10C H8A 2.7751 no 3_565
H10C H17A 2.8809 no 3_565
H10C H26 3.4480 no 3_564
H11A F4 3.5506 no 3_565
H11A C16 3.1474 no 3_565
H11A H16A 2.9991 no 3_565
H11A H16B 2.4290 no 3_565
H11B P3 3.3803 no 3_565
H11B F4 2.7661 no 3_565
H11B F5 3.2167 no 3_565
H11B F6 2.4836 no 3_565
H11B H7B 3.5174 no 2_655
H11B H16A 3.5738 no 3_565
H11B H16B 3.5079 no 3_565
H12A C6 3.5087 no 2_655
H12A C7 3.1805 no 2_655
H12A H6A 2.7628 no 2_655
H12A H6B 3.4369 no 2_655
H12A H7A 2.8818 no 2_655
H12A H7B 2.6039 no 2_655
H12A H27 3.3138 no 4_674
H12B P3 3.5188 no 2_655
H12B F2 2.7159 no 2_655
H12B F3 2.5559 no 2_655
H12B H7A 3.1703 no 2_655
H12B H7B 3.4228 no 2_655
H12B H16A 3.5772 no 3_565
H13A F2 3.4407 no 2_655
H13A C24 3.3229 no 3_565
H13A C25 3.5074 no 3_565
H13A C26 3.5181 no 3_565
H13A C27 3.3973 no 3_565
H13A C28 3.1857 no 3_565
H13A C29 3.1458 no 3_565
H13A H16B 3.5574 no 3_565
H13A H28 3.5900 no 3_565
H13A H29 3.5376 no 3_565
H13B P3 3.5833 no 2_655
H13B F1 2.5546 no 2_655
H13B F2 2.9615 no 2_655
H13B F3 3.4374 no 2_655
H13B C26 3.4986 no 3_565
H14A C8 3.2236 no 1_556
H14A H8B 2.3453 no 1_556
H14A H8C 3.5139 no 1_556
H14B C2 3.5322 no 1_556
H14B C3 3.5441 no 1_556
H14B C26 3.1258 no 3_565
H14B C27 2.7483 no 3_565
H14B C28 3.3312 no 3_565
H14B H7B 3.1724 no 1_556
H14B H8B 3.0034 no 1_556
H14B H26 3.2487 no 3_565
H14B H27 2.6787 no 3_565
H14B H28 3.5889 no 3_565
H15A P3 3.4602 no 4_665
H15A F2 2.7627 no 4_665
H15A F5 2.5797 no 4_665
H15A F6 3.3844 no 4_665
H15A H27 3.5227 no 3_565
H15A H28 3.4673 no 3_565
H15B C27 3.3861 no 3_565
H15B C28 2.8996 no 3_565
H15B H27 3.4816 no 3_565
H15B H28 2.6020 no 3_565
H16A F2 2.6043 no 4_665
H16A F4 2.7435 no .
H16A H11A 2.9991 no 3_465
H16A H11B 3.5738 no 3_465
H16A H12B 3.5772 no 3_465
H16B Cl1 2.9666 no 3_465
H16B F2 3.5924 no 4_665
H16B C11 3.3516 no 3_465
H16B H10A 3.4583 no 3_465
H16B H11A 2.4290 no 3_465
H16B H11B 3.5079 no 3_465
H16B H13A 3.5574 no 3_465
H17A P3 3.5222 no .
H17A F3 2.6768 no .
H17A F4 2.8940 no .
H17A F6 3.2302 no .
H17A C10 3.1709 no 3_465
H17A H10A 2.6269 no 3_465
H17A H10C 2.8809 no 3_465
H17B F3 3.3753 no .
H17B F4 3.4916 no .
H19 F1 2.8442 no 2_655
H19 F3 2.6880 no 2_655
H19 C9 3.4715 no 1_556
H19 H6B 3.4123 no 2_655
H19 H9A 2.9563 no 1_556
H19 H9C 3.1698 no 1_556
H20 Cl1 3.3491 no 2_655
H20 C9 3.1448 no 1_556
H20 C28 3.3448 no 4_675
H20 C29 3.2406 no 4_675
H20 H6B 3.2250 no 2_655
H20 H8C 3.1570 no 1_556
H20 H9A 3.0896 no 1_556
H20 H9C 2.3772 no 1_556
H20 H28 2.7987 no 4_675
H20 H29 2.5599 no 4_675
H21 Pt1 2.8566 no 4_675
H21 S2 3.3937 no 4_675
H21 C29 3.2055 no 4_675
H21 H23 2.8174 no 4_675
H21 H29 2.3780 no 4_675
H22 S1 3.0529 no 4_675
H22 H8A 3.3765 no 4_675
H22 H8C 3.1734 no 4_675
H22 H9C 3.4373 no 4_675
H23 C21 3.5359 no 4_674
H23 H21 2.8174 no 4_674
H25 P3 3.4606 no 4_665
H25 F1 3.2025 no 4_665
H25 F2 2.8671 no 4_665
H25 F5 2.5162 no 4_665
H25 H7C 3.4486 no 1_556
H25 H8B 2.7308 no 1_556
H26 F1 3.5549 no 4_665
H26 C1 2.9180 no 3_466
H26 C5 3.2713 no 3_466
H26 C6 2.9776 no 3_466
H26 C10 3.5630 no 3_466
H26 H6A 2.6089 no 3_466
H26 H6C 2.9768 no 3_466
H26 H8A 3.3359 no 1_556
H26 H8B 3.1894 no 1_556
H26 H10B 3.3524 no 3_466
H26 H10C 3.4480 no 3_466
H26 H14B 3.2487 no 3_465
H27 C14 3.5089 no 3_465
H27 H6A 3.0396 no 3_466
H27 H7B 2.8907 no 3_466
H27 H12A 3.3138 no 4_675
H27 H14B 2.6787 no 3_465
H27 H15A 3.5227 no 3_465
H27 H15B 3.4816 no 3_465
H28 C9 3.1203 no 4_675
H28 C15 3.3979 no 3_465
H28 H9A 3.4561 no 4_675
H28 H9B 2.8096 no 4_675
H28 H9C 2.6541 no 4_675
H28 H13A 3.5900 no 3_465
H28 H14B 3.5889 no 3_465
H28 H15A 3.4673 no 3_465
H28 H15B 2.6020 no 3_465
H28 H20 2.7987 no 4_674
H29 Cl1 2.9942 no 3_465
H29 C20 3.1033 no 4_674
H29 C21 3.0181 no 4_674
H29 H13A 3.5376 no 3_465
H29 H20 2.5599 no 4_674
H29 H21 2.3780 no 4_674

loop_
_geom_torsion_atom_site_label_1
_geom_torsion_atom_site_label_2
_geom_torsion_atom_site_label_3
_geom_torsion_atom_site_label_4
_geom_torsion
_geom_torsion_publ_flag
S1 Pt1 S2 Ir1 30.32(12) no
S1 Pt1 S2 C17 143.43(17) no
S2 Pt1 S1 Ir1 -30.65(12) no
S2 Pt1 S1 C11 -142.24(17) no
S1 Pt1 P1 C12 -1.40(19) no
S1 Pt1 P1 C13 -119.76(19) no
S1 Pt1 P1 C18 120.9(3) no
P1 Pt1 S1 Ir1 135.87(14) no
P1 Pt1 S1 C11 24.28(17) no
S2 Pt1 P2 C15 117.31(19) no
S2 Pt1 P2 C16 2.03(17) no
S2 Pt1 P2 C24 -118.6(3) no
P2 Pt1 S2 Ir1 -138.81(13) no
P2 Pt1 S2 C17 -25.69(16) no
P1 Pt1 P2 C15 -47.9(2) no
P1 Pt1 P2 C16 -163.23(17) no
P1 Pt1 P2 C24 76.1(3) no
P2 Pt1 P1 C12 166.31(18) no
P2 Pt1 P1 C13 47.9(2) no
P2 Pt1 P1 C18 -71.4(3) no
Cl1 Ir1 S1 Pt1 -61.31(13) no
Cl1 Ir1 S1 C11 38.58(18) no
Cl1 Ir1 S2 Pt1 61.45(12) no
Cl1 Ir1 S2 C17 -37.05(19) no
Cl1 Ir1 C1 C2 131.4(6) no
Cl1 Ir1 C1 C5 -106.0(6) no
Cl1 Ir1 C1 C6 12.1(10) no
Cl1 Ir1 C2 C1 -57.4(8) no
Cl1 Ir1 C2 C3 -172.4(4) no
Cl1 Ir1 C2 C7 68.1(14) no
Cl1 Ir1 C3 C2 16.7(16) no
Cl1 Ir1 C3 C4 -100.6(12) no
Cl1 Ir1 C3 C8 139.0(9) no
Cl1 Ir1 C4 C3 142.4(4) no
Cl1 Ir1 C4 C5 24.8(11) no
Cl1 Ir1 C4 C9 -96.9(12) no
Cl1 Ir1 C5 C1 80.3(6) no
Cl1 Ir1 C5 C4 -163.6(5) no
Cl1 Ir1 C5 C10 -43.5(12) no
S1 Ir1 S2 Pt1 -29.60(12) no
S1 Ir1 S2 C17 -128.1(2) no
S2 Ir1 S1 Pt1 29.75(12) no
S2 Ir1 S1 C11 129.6(2) no
S1 Ir1 C1 C2 -127.8(6) no
S1 Ir1 C1 C5 -5.3(13) no
S1 Ir1 C1 C6 112.8(10) no
C1 Ir1 S1 Pt1 -163.1(8) no
C1 Ir1 S1 C11 -63.2(9) no
S1 Ir1 C2 C1 121.9(8) no
S1 Ir1 C2 C3 6.8(15) no
S1 Ir1 C2 C7 -112.7(13) no
C2 Ir1 S1 Pt1 119.3(10) no
C2 Ir1 S1 C11 -140.8(10) no
S1 Ir1 C3 C2 -176.5(4) no
S1 Ir1 C3 C4 66.2(7) no
S1 Ir1 C3 C8 -54.2(15) no
C3 Ir1 S1 Pt1 124.0(5) no
C3 Ir1 S1 C11 -136.1(5) no
S1 Ir1 C4 C3 -121.9(6) no
S1 Ir1 C4 C5 120.5(6) no
S1 Ir1 C4 C9 -1.2(12) no
C4 Ir1 S1 Pt1 159.2(5) no
C4 Ir1 S1 C11 -100.9(5) no
S1 Ir1 C5 C1 177.1(4) no
S1 Ir1 C5 C4 -66.9(7) no
S1 Ir1 C5 C10 53.2(12) no
C5 Ir1 S1 Pt1 -166.6(5) no
C5 Ir1 S1 C11 -66.7(5) no
S2 Ir1 C1 C2 35.6(9) no
S2 Ir1 C1 C5 158.1(3) no
S2 Ir1 C1 C6 -83.7(11) no
C1 Ir1 S2 Pt1 159.0(6) no
C1 Ir1 S2 C17 60.5(6) no
S2 Ir1 C2 C1 -153.2(6) no
S2 Ir1 C2 C3 91.8(6) no
S2 Ir1 C2 C7 -27.7(13) no
C2 Ir1 S2 Pt1 179.5(5) no
C2 Ir1 S2 C17 81.0(5) no
S2 Ir1 C3 C2 -93.8(6) no
S2 Ir1 C3 C4 148.9(6) no
S2 Ir1 C3 C8 28.5(14) no
C3 Ir1 S2 Pt1 -140.8(6) no
C3 Ir1 S2 C17 120.7(6) no
S2 Ir1 C4 C3 -41.6(9) no
S2 Ir1 C4 C5 -159.2(3) no
S2 Ir1 C4 C9 79.1(13) no
C4 Ir1 S2 Pt1 -116.0(6) no
C4 Ir1 S2 C17 145.5(6) no
C1 Ir1 C2 C1 -0.0(7) no
C1 Ir1 C2 C3 -115.0(13) no
C1 Ir1 C2 C7 125.5(19) no
C2 Ir1 C1 C2 -0.0(8) no
C2 Ir1 C1 C5 122.5(13) no
C2 Ir1 C1 C6 -119.3(16) no
C1 Ir1 C3 C2 37.5(6) no
C1 Ir1 C3 C4 -79.8(8) no
C1 Ir1 C3 C8 159.8(16) no
C3 Ir1 C1 C2 -40.3(7) no
C3 Ir1 C1 C5 82.2(8) no
C3 Ir1 C1 C6 -159.6(13) no
C1 Ir1 C4 C3 79.0(8) no
C1 Ir1 C4 C5 -38.6(7) no
C1 Ir1 C4 C9 -160.3(15) no
C4 Ir1 C1 C2 -84.4(8) no
C4 Ir1 C1 C5 38.1(7) no
C4 Ir1 C1 C6 156.3(13) no
C1 Ir1 C5 C1 -0.0(7) no
C1 Ir1 C5 C4 116.0(12) no
C1 Ir1 C5 C10 -123.9(16) no
C5 Ir1 C1 C2 -122.5(12) no
C5 Ir1 C1 C5 -0.0(7) no
C5 Ir1 C1 C6 118.1(15) no
C2 Ir1 C3 C2 0.0(8) no
C2 Ir1 C3 C4 -117.3(12) no
C2 Ir1 C3 C8 122.3(18) no
C3 Ir1 C2 C1 115.0(13) no
C3 Ir1 C2 C3 0.0(7) no
C3 Ir1 C2 C7 -119.5(18) no
C2 Ir1 C4 C3 38.3(7) no
C2 Ir1 C4 C5 -79.3(8) no
C2 Ir1 C4 C9 158.9(15) no
C4 Ir1 C2 C1 77.1(8) no
C4 Ir1 C2 C3 -38.0(7) no
C4 Ir1 C2 C7 -157.5(16) no
C2 Ir1 C5 C1 -33.9(7) no
C2 Ir1 C5 C4 82.1(8) no
C2 Ir1 C5 C10 -157.8(14) no
C5 Ir1 C2 C1 35.3(7) no
C5 Ir1 C2 C3 -79.8(8) no
C5 Ir1 C2 C7 160.7(16) no
C3 Ir1 C4 C3 0.0(8) no
C3 Ir1 C4 C5 -117.6(13) no
C3 Ir1 C4 C9 120.7(17) no
C4 Ir1 C3 C2 117.3(12) no
C4 Ir1 C3 C4 0.0(8) no
C4 Ir1 C3 C8 -120.4(19) no
C3 Ir1 C5 C1 -77.7(8) no
C3 Ir1 C5 C4 38.3(7) no
C3 Ir1 C5 C10 158.4(14) no
C5 Ir1 C3 C2 80.3(7) no
C5 Ir1 C3 C4 -37.0(6) no
C5 Ir1 C3 C8 -157.4(16) no
C4 Ir1 C5 C1 -116.0(12) no
C4 Ir1 C5 C4 0.0(8) no
C4 Ir1 C5 C10 120.1(16) no
C5 Ir1 C4 C3 117.6(12) no
C5 Ir1 C4 C5 -0.0(7) no
C5 Ir1 C4 C9 -121.7(17) no
Pt1 S1 C11 C12 -49.4(10) no
Ir1 S1 C11 C12 -143.1(8) no
Pt1 S2 C17 C16 52.2(9) no
Ir1 S2 C17 C16 144.9(7) no
Pt1 P1 C12 C11 -28.4(11) no
Pt1 P1 C13 C14 -63.1(11) no
Pt1 P1 C18 C19 173.5(8) no
Pt1 P1 C18 C23 -6.4(13) no
C12 P1 C13 C14 179.9(10) no
C13 P1 C12 C11 88.6(11) no
C12 P1 C18 C19 -64.0(13) no
C12 P1 C18 C23 116.2(11) no
C18 P1 C12 C11 -157.7(9) no
C13 P1 C18 C19 52.8(13) no
C13 P1 C18 C23 -127.0(11) no
C18 P1 C13 C14 64.8(12) no
Pt1 P2 C15 C14 61.4(11) no
Pt1 P2 C16 C17 30.0(9) no
Pt1 P2 C24 C25 -132.1(8) no
Pt1 P2 C24 C29 42.8(12) no
C15 P2 C16 C17 -85.4(10) no
C16 P2 C15 C14 174.4(9) no
C15 P2 C24 C25 -8.0(13) no
C15 P2 C24 C29 166.9(10) no
C24 P2 C15 C14 -68.5(11) no
C16 P2 C24 C25 109.1(11) no
C16 P2 C24 C29 -76.0(11) no
C24 P2 C16 C17 157.3(9) no
Ir1 C1 C2 Ir1 -0.000(16) no
Ir1 C1 C2 C3 62.8(10) no
Ir1 C1 C2 C7 -126.3(17) no
Ir1 C1 C5 Ir1 -0.000(15) no
Ir1 C1 C5 C4 -63.1(9) no
Ir1 C1 C5 C10 125.0(14) no
C2 C1 C5 Ir1 57.6(13) no
C2 C1 C5 C4 -5.5(18) no
C2 C1 C5 C10 -177.3(14) no
C5 C1 C2 Ir1 -57.5(12) no
C5 C1 C2 C3 5.2(18) no
C5 C1 C2 C7 176.2(14) no
C6 C1 C2 Ir1 114.8(18) no
C6 C1 C2 C3 177.6(15) no
C6 C1 C2 C7 -11(3) no
C6 C1 C5 Ir1 -114.8(17) no
C6 C1 C5 C4 -177.9(15) no
C6 C1 C5 C10 10(3) no
Ir1 C2 C3 Ir1 0.000(14) no
Ir1 C2 C3 C4 62.1(10) no
Ir1 C2 C3 C8 -123.3(15) no
C1 C2 C3 Ir1 -65.2(12) no
C1 C2 C3 C4 -3.1(18) no
C1 C2 C3 C8 171.5(14) no
C7 C2 C3 Ir1 123.6(18) no
C7 C2 C3 C4 -174.3(16) no
C7 C2 C3 C8 0(3) no
Ir1 C3 C4 Ir1 0.000(15) no
Ir1 C3 C4 C5 61.4(9) no
Ir1 C3 C4 C9 -118.3(15) no
C2 C3 C4 Ir1 -61.6(12) no
C2 C3 C4 C5 -0.2(18) no
C2 C3 C4 C9 -179.9(14) no
C8 C3 C4 Ir1 123.7(18) no
C8 C3 C4 C5 -174.9(16) no
C8 C3 C4 C9 5(3) no
Ir1 C4 C5 Ir1 0.000(16) no
Ir1 C4 C5 C1 63.8(9) no
Ir1 C4 C5 C10 -124.1(14) no
C3 C4 C5 Ir1 -60.5(12) no
C3 C4 C5 C1 3.3(17) no
C3 C4 C5 C10 175.4(13) no
C9 C4 C5 Ir1 119.2(18) no
C9 C4 C5 C1 -177.0(16) no
C9 C4 C5 C10 -5(3) no
S1 C11 C12 P1 52.5(15) no
P1 C13 C14 C15 74.9(15) no
C13 C14 C15 P2 -73.8(16) no
P2 C16 C17 S2 -56.3(13) no
P1 C18 C19 C20 179.9(10) no
P1 C18 C23 C22 179.3(10) no
C19 C18 C23 C22 -1(3) no
C23 C18 C19 C20 -0(3) no
C18 C19 C20 C21 1(3) no
C19 C20 C21 C22 -2(3) no
C20 C21 C22 C23 1(3) no
C21 C22 C23 C18 0(3) no
P2 C24 C25 C26 173.5(11) no
P2 C24 C29 C28 -173.1(10) no
C25 C24 C29 C28 2(3) no
C29 C24 C25 C26 -1(3) no
C24 C25 C26 C27 -2(3) no
C25 C26 C27 C28 5(3) no
C26 C27 C28 C29 -4(3) no
C27 C28 C29 C24 1(3) no
